data_7156552
loop_
_publ_author_name
'Qin, Tian'
'Jiang, Quanbin'
'Ji, Jieying'
'Luo, Jie'
'Zhao, Xiaodan'

_publ_section_title
;
 Chiral selenide-catalyzed enantioselective synthesis of
 trifluoromethylthiolated 2,5-disubstituted oxazolines.
;
_journal_issue 7
_journal_name_full 'Organic &amp; biomolecular chemistry'
_journal_page_first 1763
_journal_page_last 1766
_journal_paper_doi 10.1039/c8ob02575d
_journal_volume 17
_journal_year 2019
_chemical_absolute_configuration ad
_chemical_formula_sum 'C68 H68 Cl4 F12 N4 O8 S4'
_chemical_formula_weight 1567.30
_space_group_IT_number 19
_space_group_name_Hall 'P 2ac 2ab'
_space_group_name_H-M_alt 'P 21 21 21'
_symmetry_cell_setting orthorhombic
_symmetry_space_group_name_Hall 'P 2ac 2ab'
_symmetry_space_group_name_H-M 'P 21 21 21'
_atom_sites_solution_hydrogens geom
_atom_sites_solution_primary direct
_atom_sites_solution_secondary difmap
_audit_creation_date 2017-10-15
_audit_creation_method
;
Olex2 1.2
(compiled 2016.02.19 svn.r3266 for OlexSys, GUI svn.r5155)
;
_audit_update_record
;
2018-10-16 deposited with the CCDC.
2018-11-05 downloaded from the CCDC.
;
_cell_angle_alpha 90.00
_cell_angle_beta 90.00
_cell_angle_gamma 90.00
_cell_formula_units_Z 4
_cell_length_a 15.1112(4)
_cell_length_b 15.5876(5)
_cell_length_c 31.4003(9)
_cell_measurement_reflns_used 6153
_cell_measurement_temperature 150(2)
_cell_measurement_theta_max 66.9340
_cell_measurement_theta_min 3.1630
_cell_volume 7396.3(4)
_computing_cell_refinement
;
CrysAlisPro, Agilent Technologies,
Version 1.171.37.34 (release 22-05-2014 CrysAlis171 .NET)
(compiled May 22 2014,16:03:01)
;
_computing_data_collection
;
CrysAlisPro, Agilent Technologies,
Version 1.171.37.34 (release 22-05-2014 CrysAlis171 .NET)
(compiled May 22 2014,16:03:01)
;
_computing_data_reduction
;
CrysAlisPro, Agilent Technologies,
Version 1.171.37.34 (release 22-05-2014 CrysAlis171 .NET)
(compiled May 22 2014,16:03:01)
;
_computing_molecular_graphics 'Bruker SHELXTL'
_computing_publication_material 'Bruker SHELXTL'
_computing_structure_refinement 'SHELXL-97 (Sheldrick, 1997)'
_computing_structure_solution 'SHELXS-97 (Sheldrick, 1990)'
_diffrn_ambient_environment N~2~
_diffrn_ambient_temperature 150.02(10)
_diffrn_detector 'CCD plate'
_diffrn_detector_area_resol_mean 10.5058
_diffrn_detector_type Atlas
_diffrn_measured_fraction_theta_full 0.983
_diffrn_measured_fraction_theta_max 0.983
_diffrn_measurement_device 'four-circle diffractometer'
_diffrn_measurement_device_type 'Xcalibur, Atlas, Gemini ultra'
_diffrn_measurement_method 'omega scans'
_diffrn_radiation_monochromator mirror
_diffrn_radiation_probe x-ray
_diffrn_radiation_type 'Cu K\a'
_diffrn_radiation_wavelength 1.54184
_diffrn_reflns_av_R_equivalents 0.0675
_diffrn_reflns_av_sigmaI/netI 0.0972
_diffrn_reflns_limit_h_max 17
_diffrn_reflns_limit_h_min -8
_diffrn_reflns_limit_k_max 18
_diffrn_reflns_limit_k_min -17
_diffrn_reflns_limit_l_max 36
_diffrn_reflns_limit_l_min -37
_diffrn_reflns_number 21018
_diffrn_reflns_theta_full 67.29
_diffrn_reflns_theta_max 67.29
_diffrn_reflns_theta_min 2.81
_diffrn_source 'sealed X-ray tube'
_diffrn_source_type 'Enhance Ultra (Cu) X-ray Source'
_exptl_absorpt_coefficient_mu 3.250
_exptl_absorpt_correction_T_max 0.7163
_exptl_absorpt_correction_T_min 0.4422
_exptl_absorpt_correction_type multi-scan
_exptl_absorpt_process_details
;
CrysAlisPro, Agilent Technologies,
Version 1.171.37.34 (release 22-05-2014 CrysAlis171 .NET)
(compiled May 22 2014,16:03:01)
Empirical absorption correction using spherical harmonics,
 implemented in SCALE3 ABSPACK scaling algorithm.
;
_exptl_crystal_colour colorless
_exptl_crystal_density_diffrn 1.408
_exptl_crystal_density_method 'not measured'
_exptl_crystal_description needle
_exptl_crystal_F_000 3232
_exptl_crystal_size_max 0.30
_exptl_crystal_size_mid 0.20
_exptl_crystal_size_min 0.11
_refine_diff_density_max 0.738
_refine_diff_density_min -0.590
_refine_diff_density_rms 0.060
_refine_ls_abs_structure_details 'Flack H D (1983), Acta Cryst. A39, 876-881'
_refine_ls_abs_structure_Flack -0.012(16)
_refine_ls_extinction_method none
_refine_ls_goodness_of_fit_ref 1.018
_refine_ls_hydrogen_treatment constr
_refine_ls_matrix_type full
_refine_ls_number_parameters 1119
_refine_ls_number_reflns 11812
_refine_ls_number_restraints 29
_refine_ls_restrained_S_all 1.052
_refine_ls_R_factor_all 0.0805
_refine_ls_R_factor_gt 0.0566
_refine_ls_shift/su_max 0.000
_refine_ls_shift/su_mean 0.000
_refine_ls_structure_factor_coef Fsqd
_refine_ls_weighting_details 'calc w=1/[\s^2^(Fo^2^)+(0.0682P)^2^+1.3256P] where P=(Fo^2^+2Fc^2^)/3'
_refine_ls_weighting_scheme calc
_refine_ls_wR_factor_gt 0.1316
_refine_ls_wR_factor_ref 0.1466
_reflns_number_gt 8944
_reflns_number_total 11812
_reflns_threshold_expression >2sigma(I)
_cod_data_source_file c8ob02575d2.cif
_cod_data_source_block R-4
_cod_depositor_comments
;
The following automatic conversions were performed:

'_symmetry_cell_setting' value 'Orthorhombic' changed to
'orthorhombic' according to
/home/data/users/saulius/crontab/automatic-downloads/rss-feeds/RSC/lib/dictionaries/cif_core.dic
dictionary named 'cif_core.dic' version 2.4.2 from 2011-04-26.

Automatic conversion script
Id: cif_fix_values 4973 2017-02-22 13:04:09Z antanas 

 Adding full bibliography for 7156552.cif.
;
_cod_original_sg_symbol_H-M P2(1)2(1)2(1)
_cod_database_code 7156552

loop_
_symmetry_equiv_pos_as_xyz
'x, y, z'
'-x+1/2, -y, z+1/2'
'-x, y+1/2, -z+1/2'
'x+1/2, -y+1/2, -z'

loop_
_atom_site_label
_atom_site_type_symbol
_atom_site_fract_x
_atom_site_fract_y
_atom_site_fract_z
_atom_site_U_iso_or_equiv
_atom_site_adp_type
_atom_site_occupancy
_atom_site_symmetry_multiplicity
_atom_site_calc_flag
_atom_site_refinement_flags
_atom_site_disorder_assembly
_atom_site_disorder_group
N1 N 0.7545(3) 0.8287(4) 0.42457(14) 0.0487(12) Uani 1 1 d . B .
H1A H 0.7654 0.8231 0.4529 0.073 Uiso 1 1 calc R . .
H1B H 0.7279 0.7802 0.4147 0.073 Uiso 1 1 calc R . .
H1C H 0.7182 0.8744 0.4202 0.073 Uiso 1 1 calc R . .
O1 O 0.8244(2) 0.9425(3) 0.34107(13) 0.0499(10) Uani 1 1 d . . .
O2 O 0.7017(4) 0.9690(4) 0.37834(17) 0.0859(17) Uani 1 1 d . . .
C1 C 0.8318(3) 0.8528(3) 0.35298(17) 0.0385(12) Uani 1 1 d DU A .
C3 C 0.9155(7) 0.8113(8) 0.3335(3) 0.035(2) Uani 0.492(4) 1 d PDU A 1
H3A H 0.9199 0.7515 0.3438 0.042 Uiso 0.492(4) 1 calc PR A 1
H3B H 0.9682 0.8427 0.3440 0.042 Uiso 0.492(4) 1 calc PR A 1
S1 S 0.91756(19) 0.8108(2) 0.27616(10) 0.0479(9) Uani 0.492(4) 1 d PDU A 1
C10 C 1.0125(5) 0.8749(6) 0.2682(3) 0.054(2) Uani 0.492(4) 1 d PDU A 1
F1 F 1.0058(5) 0.9543(4) 0.2822(3) 0.070(2) Uani 0.492(4) 1 d PDU A 1
F2 F 1.0852(4) 0.8435(5) 0.2850(2) 0.076(2) Uani 0.492(4) 1 d PDU A 1
F3 F 1.0282(5) 0.8808(6) 0.2268(2) 0.070(2) Uani 0.492(4) 1 d PDU A 1
C3' C 0.9309(6) 0.8512(9) 0.3392(3) 0.043(3) Uani 0.508(4) 1 d PDU A 2
H3'A H 0.9513 0.7909 0.3385 0.052 Uiso 0.508(4) 1 calc PR A 2
H3'B H 0.9663 0.8817 0.3610 0.052 Uiso 0.508(4) 1 calc PR A 2
S1' S 0.9521(2) 0.8997(2) 0.28776(10) 0.0556(10) Uani 0.508(4) 1 d PDU A 2
C10' C 0.9749(6) 0.8092(5) 0.2554(3) 0.055(2) Uani 0.508(4) 1 d PDU A 2
F1' F 0.9875(5) 0.8364(6) 0.2159(2) 0.069(2) Uani 0.508(4) 1 d PDU A 2
F2' F 1.0446(4) 0.7643(6) 0.2662(3) 0.084(2) Uani 0.508(4) 1 d PDU A 2
F3' F 0.9087(4) 0.7534(5) 0.2534(3) 0.071(2) Uani 0.508(4) 1 d PDU A 2
C2 C 0.8380(3) 0.8421(4) 0.40187(16) 0.0369(12) Uani 1 1 d . . .
H2A H 0.8773 0.7929 0.4080 0.044 Uiso 1 1 calc R B .
H2B H 0.8667 0.8940 0.4137 0.044 Uiso 1 1 calc R . .
C4 C 0.7614(4) 0.8014(4) 0.33074(18) 0.0471(14) Uani 1 1 d . . .
C5 C 0.7493(8) 0.7157(4) 0.3425(2) 0.096(3) Uani 1 1 d . B .
H5A H 0.7837 0.6917 0.3648 0.115 Uiso 1 1 calc R . .
C6 C 0.6872(10) 0.6658(6) 0.3216(3) 0.160(7) Uani 1 1 d . . .
H6A H 0.6764 0.6087 0.3309 0.192 Uiso 1 1 calc R B .
C7 C 0.6408(10) 0.6986(7) 0.2874(3) 0.142(5) Uani 1 1 d . B .
H7A H 0.5987 0.6643 0.2728 0.170 Uiso 1 1 calc R . .
C8 C 0.6564(7) 0.7810(5) 0.2748(2) 0.090(3) Uani 1 1 d . . .
H8A H 0.6266 0.8031 0.2506 0.108 Uiso 1 1 calc R B .
C9 C 0.7139(4) 0.8320(5) 0.29652(18) 0.0531(15) Uani 1 1 d . B .
H9A H 0.7215 0.8900 0.2879 0.064 Uiso 1 1 calc R . .
C11 C 0.7549(5) 0.9903(4) 0.3515(2) 0.0591(15) Uani 0.501(8) 1 d PU B 1
C12 C 0.7726(5) 1.0716(4) 0.3234(2) 0.037(2) Uani 0.501(8) 1 d PGU B 1
C13 C 0.8241(5) 1.0781(4) 0.2868(2) 0.037(2) Uani 0.501(8) 1 d PGU B 1
H13A H 0.8585 1.0306 0.2776 0.045 Uiso 0.501(8) 1 calc PR B 1
C14 C 0.8253(5) 1.1542(5) 0.2637(2) 0.047(3) Uani 0.501(8) 1 d PGU B 1
H14A H 0.8605 1.1586 0.2388 0.057 Uiso 0.501(8) 1 calc PR B 1
C15 C 0.7750(5) 1.2238(4) 0.2772(2) 0.049(3) Uani 0.501(8) 1 d PGU B 1
H15A H 0.7759 1.2758 0.2614 0.059 Uiso 0.501(8) 1 calc PR B 1
C16 C 0.7235(5) 1.2173(4) 0.3137(2) 0.050(3) Uani 0.501(8) 1 d PGU B 1
H16A H 0.6891 1.2648 0.3229 0.060 Uiso 0.501(8) 1 calc PR B 1
C17 C 0.7223(5) 1.1412(4) 0.33680(19) 0.042(2) Uani 0.501(8) 1 d PGU B 1
H17A H 0.6870 1.1367 0.3618 0.051 Uiso 0.501(8) 1 calc PR B 1
C11' C 0.7549(5) 0.9903(4) 0.3515(2) 0.0591(15) Uani 0.499(8) 1 d PU B 2
C12' C 0.7247(5) 1.0677(4) 0.3314(3) 0.047(2) Uani 0.499(8) 1 d PGU B 2
C13' C 0.6523(5) 1.1183(5) 0.3421(2) 0.050(3) Uani 0.499(8) 1 d PGU B 2
H13B H 0.6146 1.1017 0.3649 0.060 Uiso 0.499(8) 1 calc PR B 2
C14' C 0.6351(5) 1.1932(5) 0.3196(3) 0.055(3) Uani 0.499(8) 1 d PGU B 2
H14B H 0.5857 1.2278 0.3269 0.066 Uiso 0.499(8) 1 calc PR B 2
C15' C 0.6902(6) 1.2174(4) 0.2862(3) 0.058(3) Uani 0.499(8) 1 d PGU B 2
H15B H 0.6785 1.2686 0.2708 0.069 Uiso 0.499(8) 1 calc PR B 2
C16' C 0.7626(5) 1.1668(5) 0.2755(2) 0.061(3) Uani 0.499(8) 1 d PGU B 2
H16B H 0.8003 1.1834 0.2527 0.073 Uiso 0.499(8) 1 calc PR B 2
C17' C 0.7798(5) 1.0919(5) 0.2980(3) 0.048(3) Uani 0.499(8) 1 d PGU B 2
H17B H 0.8293 1.0574 0.2907 0.057 Uiso 0.499(8) 1 calc PR B 2
N2 N 0.4934(3) 0.6327(3) 0.44480(16) 0.0424(11) Uani 1 1 d . D .
H2E H 0.5080 0.6871 0.4526 0.064 Uiso 1 1 calc R . .
H2C H 0.4593 0.6084 0.4654 0.064 Uiso 1 1 calc R . .
H2D H 0.4627 0.6341 0.4199 0.064 Uiso 1 1 calc R . .
O3 O 0.5593(2) 0.4773(2) 0.37964(12) 0.0372(8) Uani 1 1 d . . .
O4 O 0.4457(2) 0.5680(2) 0.36781(13) 0.0462(9) Uani 1 1 d . . .
C20 C 0.6452(3) 0.4385(3) 0.4379(2) 0.0484(14) Uani 0.630(7) 1 d PDU C 1
H20A H 0.6589 0.4487 0.4683 0.058 Uiso 0.630(7) 1 calc PR C 1
H20B H 0.6950 0.4608 0.4207 0.058 Uiso 0.630(7) 1 calc PR C 1
C27 C 0.7451(5) 0.2973(7) 0.4305(3) 0.047(2) Uani 0.630(7) 1 d PDU C 1
F5 F 0.7537(13) 0.2135(6) 0.4255(4) 0.055(3) Uani 0.630(7) 1 d PDU C 1
F4 F 0.7964(5) 0.3331(4) 0.4015(3) 0.090(2) Uani 0.630(7) 1 d PDU C 1
F6 F 0.7815(5) 0.3175(4) 0.4671(2) 0.076(2) Uani 0.630(7) 1 d PDU C 1
S2 S 0.6328(2) 0.3250(2) 0.4286(2) 0.0609(11) Uani 0.630(7) 1 d PDU C 1
C20' C 0.6452(3) 0.4385(3) 0.4379(2) 0.0484(14) Uani 0.370(7) 1 d PDU C 2
H20C H 0.6450 0.4242 0.4686 0.058 Uiso 0.370(7) 1 calc PR C 2
H20D H 0.6975 0.4748 0.4318 0.058 Uiso 0.370(7) 1 calc PR C 2
C27' C 0.7336(7) 0.2902(9) 0.4352(4) 0.052(3) Uani 0.370(7) 1 d PDU C 2
F4' F 0.8084(6) 0.3323(6) 0.4345(5) 0.065(3) Uani 0.370(7) 1 d PDU C 2
F5' F 0.7136(9) 0.2812(7) 0.4756(3) 0.078(3) Uani 0.370(7) 1 d PDU C 2
F6' F 0.749(2) 0.2126(11) 0.4206(7) 0.052(4) Uani 0.370(7) 1 d PDU C 2
S2' S 0.6492(4) 0.3389(4) 0.4054(2) 0.0472(15) Uani 0.370(7) 1 d PDU C 2
C18 C 0.5595(3) 0.4865(3) 0.42580(17) 0.0363(11) Uani 1 1 d D C .
C19 C 0.5747(3) 0.5816(3) 0.43913(19) 0.0389(12) Uani 1 1 d . . .
H19A H 0.6083 0.5824 0.4662 0.047 Uiso 1 1 calc R D .
H19B H 0.6118 0.6097 0.4172 0.047 Uiso 1 1 calc R . .
C21 C 0.4792(3) 0.4454(3) 0.44548(19) 0.0395(12) Uani 1 1 d . . .
C22 C 0.4653(4) 0.4550(4) 0.4885(2) 0.0594(17) Uani 1 1 d . D .
H22A H 0.5055 0.4880 0.5051 0.071 Uiso 1 1 calc R . .
C23 C 0.3921(5) 0.4164(5) 0.5081(2) 0.074(2) Uani 1 1 d . . .
H23A H 0.3813 0.4251 0.5376 0.089 Uiso 1 1 calc R D .
C24 C 0.3358(5) 0.3658(5) 0.4844(3) 0.069(2) Uani 1 1 d . D .
H24A H 0.2867 0.3387 0.4976 0.083 Uiso 1 1 calc R . .
C25 C 0.3508(4) 0.3547(4) 0.4419(3) 0.0603(18) Uani 1 1 d . . .
H25A H 0.3115 0.3201 0.4257 0.072 Uiso 1 1 calc R D .
C26 C 0.4221(3) 0.3930(4) 0.4223(2) 0.0461(14) Uani 1 1 d . D .
H26A H 0.4324 0.3836 0.3928 0.055 Uiso 1 1 calc R . .
C28 C 0.4981(3) 0.5149(3) 0.35475(18) 0.0364(10) Uani 0.520(8) 1 d PU D 1
C29 C 0.5034(6) 0.4757(5) 0.31353(19) 0.0383(14) Uani 0.520(8) 1 d PGU D 1
C30 C 0.5468(5) 0.3988(5) 0.3052(2) 0.0406(16) Uani 0.520(8) 1 d PGU D 1
H30A H 0.5754 0.3688 0.3276 0.049 Uiso 0.520(8) 1 calc PR D 1
C31 C 0.5483(4) 0.3660(5) 0.2641(2) 0.0447(17) Uani 0.520(8) 1 d PGU D 1
H31A H 0.5779 0.3135 0.2584 0.054 Uiso 0.520(8) 1 calc PR D 1
C32 C 0.5065(5) 0.4100(5) 0.23123(18) 0.0467(17) Uani 0.520(8) 1 d PGU D 1
H32A H 0.5075 0.3876 0.2031 0.056 Uiso 0.520(8) 1 calc PR D 1
C33 C 0.4632(5) 0.4868(5) 0.2396(2) 0.0450(16) Uani 0.520(8) 1 d PGU D 1
H33A H 0.4346 0.5169 0.2171 0.054 Uiso 0.520(8) 1 calc PR D 1
C34 C 0.4616(6) 0.5197(4) 0.2807(3) 0.0421(16) Uani 0.520(8) 1 d PGU D 1
H34A H 0.4320 0.5722 0.2864 0.051 Uiso 0.520(8) 1 calc PR D 1
C28' C 0.4981(3) 0.5149(3) 0.35475(18) 0.0364(10) Uani 0.480(8) 1 d PU D 2
C29' C 0.5015(6) 0.4968(6) 0.30748(19) 0.0340(18) Uani 0.480(8) 1 d PGU D 2
C30' C 0.4402(5) 0.5364(5) 0.2810(3) 0.042(2) Uani 0.480(8) 1 d PGU D 2
H30B H 0.3985 0.5757 0.2925 0.050 Uiso 0.480(8) 1 calc PR D 2
C31' C 0.4399(5) 0.5185(5) 0.2376(2) 0.044(2) Uani 0.480(8) 1 d PGU D 2
H31B H 0.3980 0.5456 0.2195 0.053 Uiso 0.480(8) 1 calc PR D 2
C32' C 0.5009(5) 0.4610(6) 0.22075(19) 0.046(2) Uani 0.480(8) 1 d PGU D 2
H32B H 0.5006 0.4488 0.1911 0.055 Uiso 0.480(8) 1 calc PR D 2
C33' C 0.5622(5) 0.4214(6) 0.2473(2) 0.049(2) Uani 0.480(8) 1 d PGU D 2
H33B H 0.6038 0.3821 0.2358 0.059 Uiso 0.480(8) 1 calc PR D 2
C34' C 0.5625(5) 0.4393(6) 0.2906(2) 0.042(2) Uani 0.480(8) 1 d PGU D 2
H34B H 0.6044 0.4123 0.3088 0.050 Uiso 0.480(8) 1 calc PR D 2
N3 N 0.2569(2) -0.1459(3) 0.46819(13) 0.0342(9) Uani 1 1 d . . .
H3C H 0.2697 -0.1621 0.4953 0.051 Uiso 1 1 calc R . .
H3D H 0.2588 -0.1926 0.4508 0.051 Uiso 1 1 calc R . .
H3E H 0.2017 -0.1225 0.4674 0.051 Uiso 1 1 calc R . .
O5 O 0.2199(2) -0.0115(2) 0.40264(11) 0.0358(8) Uani 1 1 d . E .
O6 O 0.2311(3) 0.0818(3) 0.45707(15) 0.0713(14) Uani 1 1 d . E .
C44 C 0.4264(6) 0.1519(7) 0.3479(3) 0.065(5) Uani 0.468(7) 1 d PD E 1
S3 S 0.3443(3) 0.0708(3) 0.34606(13) 0.0435(11) Uani 0.468(7) 1 d PDU E 1
F8 F 0.5077(4) 0.1241(5) 0.3543(3) 0.069(3) Uani 0.468(7) 1 d PDU E 1
F7 F 0.4277(7) 0.1922(7) 0.3114(3) 0.077(3) Uani 0.468(7) 1 d PDU E 1
F9 F 0.4107(10) 0.2072(10) 0.3781(4) 0.096(5) Uani 0.468(7) 1 d PDU E 1
C37 C 0.3715(11) 0.0211(12) 0.3962(5) 0.041(3) Uani 0.468(7) 1 d PDU E 1
H37A H 0.4319 -0.0032 0.3945 0.049 Uiso 0.468(7) 1 calc PR E 1
H37B H 0.3714 0.0653 0.4188 0.049 Uiso 0.468(7) 1 calc PR E 1
C37' C 0.3850(9) 0.0081(11) 0.3983(4) 0.039(3) Uani 0.532(7) 1 d PDU E 2
H37C H 0.4407 -0.0230 0.4043 0.047 Uiso 0.532(7) 1 calc PR E 2
H37D H 0.3827 0.0590 0.4171 0.047 Uiso 0.532(7) 1 calc PR E 2
S3' S 0.3847(4) 0.0427(3) 0.34361(12) 0.0536(11) Uani 0.532(7) 1 d PDU E 2
F7' F 0.4395(6) 0.1899(10) 0.3746(4) 0.078(3) Uani 0.532(7) 1 d PDU E 2
F8' F 0.3008(5) 0.1790(5) 0.3693(3) 0.088(3) Uani 0.532(7) 1 d PDU E 2
F9' F 0.3772(7) 0.1958(8) 0.3142(3) 0.094(3) Uani 0.532(7) 1 d PDU E 2
C44' C 0.3756(7) 0.1553(5) 0.3513(3) 0.056(4) Uani 0.532(7) 1 d PD E 2
C35 C 0.3062(3) -0.0507(3) 0.40829(15) 0.0349(11) Uani 1 1 d DU . .
C36 C 0.3224(3) -0.0817(3) 0.45363(15) 0.0342(11) Uani 1 1 d . E .
H36A H 0.3824 -0.1071 0.4553 0.041 Uiso 1 1 calc R . .
H36B H 0.3208 -0.0318 0.4731 0.041 Uiso 1 1 calc R . .
C38 C 0.3045(3) -0.1286(3) 0.37797(15) 0.0329(11) Uani 1 1 d . E .
C39 C 0.2260(3) -0.1639(4) 0.36437(17) 0.0395(13) Uani 1 1 d . . .
H39A H 0.1715 -0.1371 0.3714 0.047 Uiso 1 1 calc R E .
C40 C 0.2263(4) -0.2384(4) 0.34046(19) 0.0452(14) Uani 1 1 d . E .
H40A H 0.1719 -0.2622 0.3309 0.054 Uiso 1 1 calc R . .
C41 C 0.3049(4) -0.2785(4) 0.33033(19) 0.0475(14) Uani 1 1 d . . .
H41A H 0.3044 -0.3300 0.3141 0.057 Uiso 1 1 calc R E .
C42 C 0.3833(4) -0.2441(4) 0.34362(19) 0.0451(14) Uani 1 1 d . E .
H42A H 0.4375 -0.2716 0.3367 0.054 Uiso 1 1 calc R . .
C43 C 0.3837(3) -0.1684(4) 0.36742(17) 0.0391(12) Uani 1 1 d . . .
H43A H 0.4382 -0.1442 0.3764 0.047 Uiso 1 1 calc R E .
C45 C 0.1935(4) 0.0583(4) 0.42518(18) 0.0442(13) Uani 1 1 d . . .
C46 C 0.1160(3) 0.0995(4) 0.40672(19) 0.0441(13) Uani 1 1 d . E .
C47 C 0.0770(4) 0.0698(5) 0.3694(2) 0.0618(18) Uani 1 1 d . . .
H47A H 0.0987 0.0196 0.3558 0.074 Uiso 1 1 calc R E .
C48 C 0.0062(5) 0.1144(6) 0.3525(3) 0.086(3) Uani 1 1 d . E .
H48A H -0.0203 0.0946 0.3269 0.103 Uiso 1 1 calc R . .
C49 C -0.0270(5) 0.1871(5) 0.3718(3) 0.076(2) Uani 1 1 d . . .
H49A H -0.0748 0.2177 0.3594 0.092 Uiso 1 1 calc R E .
C50 C 0.0099(5) 0.2139(5) 0.4088(3) 0.070(2) Uani 1 1 d . E .
H50A H -0.0137 0.2627 0.4229 0.084 Uiso 1 1 calc R . .
C51 C 0.0807(4) 0.1718(4) 0.4263(2) 0.0603(17) Uani 1 1 d . . .
H51A H 0.1059 0.1922 0.4521 0.072 Uiso 1 1 calc R E .
N4 N -0.0114(3) 0.1723(3) 0.04183(14) 0.0400(10) Uani 1 1 d . . .
H4A H -0.0193 0.2286 0.0352 0.060 Uiso 1 1 calc R . .
H4B H -0.0098 0.1407 0.0175 0.060 Uiso 1 1 calc R . .
H4C H 0.0406 0.1659 0.0562 0.060 Uiso 1 1 calc R . .
O7 O 0.00095(19) 0.0363(2) 0.10870(11) 0.0335(8) Uani 1 1 d . . .
O8 O -0.0447(3) 0.1261(3) 0.16063(14) 0.0588(11) Uani 1 1 d . . .
S4 S -0.14810(10) -0.08968(10) 0.12284(6) 0.0559(4) Uani 1 1 d . . .
C52 C -0.0768(3) 0.0477(3) 0.08147(16) 0.0338(11) Uani 1 1 d . . .
C53 C -0.0858(3) 0.1425(3) 0.06908(18) 0.0395(13) Uani 1 1 d . . .
H53A H -0.1422 0.1509 0.0536 0.047 Uiso 1 1 calc R . .
H53B H -0.0879 0.1779 0.0953 0.047 Uiso 1 1 calc R . .
C54 C -0.1607(3) 0.0199(4) 0.10518(19) 0.0420(13) Uani 1 1 d . . .
H54A H -0.2125 0.0246 0.0861 0.050 Uiso 1 1 calc R . .
H54B H -0.1706 0.0579 0.1300 0.050 Uiso 1 1 calc R . .
C55 C -0.0610(3) -0.0088(3) 0.04302(16) 0.0341(11) Uani 1 1 d . . .
C56 C -0.1262(3) -0.0122(4) 0.01162(18) 0.0435(13) Uani 1 1 d . . .
H56A H -0.1786 0.0208 0.0148 0.052 Uiso 1 1 calc R . .
C57 C -0.1154(4) -0.0629(4) -0.0238(2) 0.0502(15) Uani 1 1 d . . .
H57A H -0.1605 -0.0647 -0.0449 0.060 Uiso 1 1 calc R . .
C58 C -0.0406(3) -0.1108(3) -0.02900(18) 0.0408(12) Uani 1 1 d . . .
H58A H -0.0344 -0.1470 -0.0532 0.049 Uiso 1 1 calc R . .
C59 C 0.0264(4) -0.1064(4) 0.00115(18) 0.0476(14) Uani 1 1 d . . .
H59A H 0.0791 -0.1387 -0.0026 0.057 Uiso 1 1 calc R . .
C60 C 0.0162(3) -0.0549(4) 0.03682(18) 0.0421(13) Uani 1 1 d . . .
H60A H 0.0626 -0.0512 0.0572 0.051 Uiso 1 1 calc R . .
C61 C -0.2130(5) -0.0843(7) 0.1699(2) 0.077(2) Uani 1 1 d . . .
C62 C 0.0054(4) 0.0724(4) 0.14795(18) 0.0413(12) Uani 1 1 d U . .
C63 C 0.0802(4) 0.0391(4) 0.1728(2) 0.0552(12) Uani 1 1 d U . .
C64 C 0.1403(5) -0.0187(5) 0.1573(3) 0.0752(15) Uani 1 1 d U . .
H64A H 0.1372 -0.0363 0.1284 0.090 Uiso 1 1 calc R . .
C65 C 0.2058(6) -0.0517(7) 0.1836(3) 0.1000(18) Uani 1 1 d U . .
H65A H 0.2434 -0.0964 0.1738 0.120 Uiso 1 1 calc R . .
C66 C 0.2155(6) -0.0185(7) 0.2244(3) 0.1070(18) Uani 1 1 d U . .
H66A H 0.2644 -0.0354 0.2415 0.128 Uiso 1 1 calc R . .
C67 C 0.1554(6) 0.0380(6) 0.2399(3) 0.0926(17) Uani 1 1 d U . .
H67A H 0.1594 0.0561 0.2687 0.111 Uiso 1 1 calc R . .
C68 C 0.0887(5) 0.0694(5) 0.2145(2) 0.0683(14) Uani 1 1 d U . .
H68A H 0.0488 0.1112 0.2253 0.082 Uiso 1 1 calc R . .
Cl1 Cl 0.19112(7) 0.12246(8) 0.06166(4) 0.0363(3) Uani 1 1 d . . .
Cl2 Cl 0.44655(7) 0.32214(8) 0.05478(4) 0.0375(3) Uani 1 1 d . . .
Cl3 Cl 0.69657(7) 0.15981(9) 0.02069(4) 0.0381(3) Uani 1 1 d . . .
Cl4 Cl 0.94892(7) 0.36710(8) 0.05067(4) 0.0371(3) Uani 1 1 d . . .
F12 F -0.1812(4) -0.0321(4) 0.19886(14) 0.122(2) Uani 1 1 d . . .
F10 F -0.2127(3) -0.1625(4) 0.18770(15) 0.1089(18) Uani 1 1 d . . .
F11 F -0.2955(3) -0.0635(5) 0.16244(17) 0.125(2) Uani 1 1 d . . .

loop_
_atom_site_aniso_label
_atom_site_aniso_U_11
_atom_site_aniso_U_22
_atom_site_aniso_U_33
_atom_site_aniso_U_23
_atom_site_aniso_U_13
_atom_site_aniso_U_12
N1 0.031(2) 0.085(4) 0.031(2) 0.015(3) 0.0016(18) -0.009(2)
O1 0.042(2) 0.055(2) 0.053(2) 0.026(2) -0.0143(18) -0.0107(19)
O2 0.099(4) 0.108(4) 0.051(3) -0.002(3) -0.007(3) 0.059(3)
C1 0.034(2) 0.046(3) 0.035(3) 0.014(2) 0.002(2) 0.005(2)
C3 0.034(4) 0.035(5) 0.036(4) 0.007(4) -0.003(4) 0.009(4)
S1 0.0504(16) 0.056(2) 0.0377(16) 0.0035(14) 0.0068(13) -0.0003(14)
C10 0.049(4) 0.064(4) 0.050(4) 0.012(4) 0.015(4) 0.013(4)
F1 0.070(4) 0.057(4) 0.081(5) 0.000(4) 0.019(4) -0.018(3)
F2 0.041(3) 0.106(5) 0.080(5) 0.027(4) 0.007(3) 0.018(4)
F3 0.076(5) 0.083(5) 0.052(4) 0.015(4) 0.024(3) -0.002(4)
C3' 0.039(4) 0.051(6) 0.039(4) 0.011(4) 0.004(4) 0.004(4)
S1' 0.0542(17) 0.069(2) 0.0433(17) 0.0140(14) 0.0177(14) -0.0068(16)
C10' 0.049(4) 0.071(5) 0.046(4) 0.013(4) 0.013(4) 0.011(4)
F1' 0.078(5) 0.083(5) 0.047(4) 0.011(4) 0.016(3) 0.007(4)
F2' 0.065(4) 0.108(5) 0.079(5) 0.020(4) 0.018(4) 0.038(4)
F3' 0.075(4) 0.073(4) 0.066(5) 0.000(4) 0.013(4) 0.004(4)
C2 0.030(2) 0.053(3) 0.027(3) 0.009(2) -0.002(2) -0.002(2)
C4 0.065(4) 0.050(3) 0.026(3) 0.004(3) -0.001(3) -0.001(3)
C5 0.200(10) 0.042(4) 0.045(4) 0.005(3) -0.044(6) -0.008(5)
C6 0.342(19) 0.081(6) 0.056(5) 0.027(5) -0.070(9) -0.105(9)
C7 0.272(15) 0.101(7) 0.052(5) 0.023(5) -0.057(7) -0.103(9)
C8 0.138(7) 0.086(6) 0.047(4) 0.005(4) -0.035(5) -0.034(5)
C9 0.061(4) 0.066(4) 0.033(3) 0.002(3) -0.015(3) -0.007(3)
C11 0.081(4) 0.052(3) 0.044(3) 0.002(3) -0.025(3) 0.010(3)
C12 0.046(4) 0.039(4) 0.028(4) -0.004(3) -0.011(4) 0.012(4)
C13 0.044(5) 0.038(4) 0.031(4) 0.001(4) -0.001(4) 0.016(4)
C14 0.057(5) 0.048(5) 0.037(5) 0.004(4) -0.002(4) 0.010(4)
C15 0.068(5) 0.035(4) 0.045(5) 0.000(4) -0.009(4) 0.007(4)
C16 0.054(5) 0.047(5) 0.049(5) -0.002(4) -0.004(4) 0.014(4)
C17 0.044(5) 0.049(4) 0.033(4) -0.003(4) -0.009(4) 0.016(4)
C11' 0.081(4) 0.052(3) 0.044(3) 0.002(3) -0.025(3) 0.010(3)
C12' 0.051(5) 0.049(4) 0.041(4) -0.001(4) -0.007(4) 0.000(4)
C13' 0.059(5) 0.047(5) 0.045(5) -0.002(4) -0.007(4) 0.001(4)
C14' 0.063(5) 0.048(5) 0.052(5) 0.000(4) -0.013(4) 0.004(4)
C15' 0.069(5) 0.050(5) 0.054(5) 0.010(4) -0.013(5) -0.003(4)
C16' 0.061(5) 0.061(5) 0.061(5) 0.014(5) -0.008(5) -0.003(5)
C17' 0.037(5) 0.053(5) 0.052(5) 0.006(4) -0.008(4) -0.004(4)
N2 0.036(2) 0.044(2) 0.048(3) -0.013(2) 0.011(2) -0.0021(19)
O3 0.0271(16) 0.0403(19) 0.044(2) -0.0065(17) -0.0008(15) 0.0046(15)
O4 0.048(2) 0.041(2) 0.050(2) -0.0054(18) -0.0076(19) 0.0143(19)
C20 0.042(3) 0.039(3) 0.064(3) -0.007(3) -0.014(3) 0.002(2)
C27 0.047(4) 0.042(4) 0.052(4) 0.003(4) -0.002(3) -0.001(3)
F5 0.061(5) 0.043(4) 0.059(5) -0.001(3) -0.007(4) 0.009(3)
F4 0.098(4) 0.067(4) 0.104(5) 0.019(4) 0.052(4) 0.000(3)
F6 0.078(4) 0.072(4) 0.078(4) -0.022(4) -0.044(3) 0.029(3)
S2 0.0404(14) 0.0383(14) 0.104(3) 0.0010(19) -0.0174(18) -0.0028(11)
C20' 0.042(3) 0.039(3) 0.064(3) -0.007(3) -0.014(3) 0.002(2)
C27' 0.050(4) 0.045(4) 0.063(5) 0.002(4) -0.004(4) 0.004(4)
F4' 0.037(4) 0.056(5) 0.100(6) -0.008(6) -0.016(5) 0.004(4)
F5' 0.110(7) 0.069(6) 0.055(5) 0.007(4) -0.002(5) 0.020(5)
F6' 0.053(7) 0.040(5) 0.063(7) -0.002(5) -0.006(6) 0.011(5)
S2' 0.043(2) 0.039(3) 0.060(3) -0.011(2) -0.019(2) 0.014(2)
C18 0.030(2) 0.036(3) 0.043(3) -0.001(2) -0.005(2) -0.005(2)
C19 0.030(2) 0.038(3) 0.050(3) -0.007(3) -0.004(2) -0.003(2)
C21 0.038(3) 0.034(3) 0.046(3) 0.002(3) -0.003(2) 0.001(2)
C22 0.071(4) 0.053(4) 0.054(4) 0.012(3) 0.003(3) -0.015(3)
C23 0.100(5) 0.069(5) 0.054(4) 0.016(4) 0.021(4) -0.008(4)
C24 0.061(4) 0.061(4) 0.086(6) 0.024(4) 0.015(4) -0.006(4)
C25 0.038(3) 0.059(4) 0.084(5) 0.003(4) -0.008(3) -0.010(3)
C26 0.034(3) 0.046(3) 0.058(4) 0.002(3) -0.007(2) -0.008(2)
C28 0.0293(19) 0.039(2) 0.041(2) 0.0000(18) -0.0029(18) 0.0016(19)
C29 0.033(2) 0.042(3) 0.040(2) 0.000(2) -0.001(2) -0.001(2)
C30 0.037(3) 0.043(3) 0.042(3) -0.002(2) -0.001(2) -0.002(2)
C31 0.043(3) 0.048(3) 0.043(3) -0.004(2) 0.001(3) -0.002(3)
C32 0.044(3) 0.053(3) 0.043(3) -0.004(3) 0.001(3) -0.003(3)
C33 0.041(3) 0.052(3) 0.042(3) 0.002(3) 0.000(3) -0.001(2)
C34 0.040(3) 0.045(3) 0.041(2) 0.002(2) 0.001(2) 0.000(2)
C28' 0.0293(19) 0.039(2) 0.041(2) 0.0000(18) -0.0029(18) 0.0016(19)
C29' 0.028(3) 0.038(4) 0.036(3) 0.000(3) -0.002(3) -0.001(3)
C30' 0.039(4) 0.048(4) 0.039(3) 0.001(3) -0.002(3) 0.001(3)
C31' 0.043(4) 0.050(4) 0.040(4) -0.007(4) -0.005(4) 0.001(4)
C32' 0.045(4) 0.050(4) 0.042(4) -0.008(4) -0.006(3) 0.004(4)
C33' 0.047(4) 0.059(4) 0.043(4) -0.005(4) 0.000(4) 0.008(4)
C34' 0.035(4) 0.049(4) 0.041(4) 0.002(3) -0.004(3) 0.003(3)
N3 0.032(2) 0.044(2) 0.027(2) 0.0006(19) -0.0039(17) 0.0029(18)
O5 0.0380(17) 0.041(2) 0.0288(19) -0.0045(16) -0.0011(14) 0.0073(15)
O6 0.080(3) 0.088(3) 0.046(3) -0.034(3) -0.017(2) 0.027(3)
C44 0.068(12) 0.094(13) 0.033(8) -0.001(8) -0.016(9) 0.014(10)
S3 0.042(2) 0.056(3) 0.0329(18) 0.0054(16) -0.0038(16) -0.0055(18)
F8 0.053(4) 0.091(5) 0.064(5) 0.007(4) -0.003(4) -0.034(4)
F7 0.097(7) 0.084(6) 0.050(5) 0.031(4) -0.013(5) -0.024(6)
F9 0.125(9) 0.059(7) 0.104(8) -0.016(5) 0.003(7) -0.013(6)
C37 0.040(5) 0.047(5) 0.034(4) 0.000(4) 0.001(4) -0.003(4)
C37' 0.041(5) 0.039(5) 0.036(4) 0.000(4) -0.003(4) -0.007(4)
S3' 0.074(3) 0.055(2) 0.0326(15) -0.0019(15) 0.0144(18) -0.012(2)
F7' 0.087(6) 0.063(6) 0.083(6) 0.019(5) -0.008(5) -0.020(5)
F8' 0.084(5) 0.081(5) 0.099(6) 0.015(4) 0.023(4) 0.033(4)
F9' 0.112(7) 0.095(6) 0.074(5) 0.038(5) 0.014(5) 0.012(6)
C44' 0.067(9) 0.053(8) 0.049(8) 0.009(7) 0.002(8) -0.012(7)
C35 0.032(2) 0.047(3) 0.025(2) -0.002(2) 0.002(2) -0.003(2)
C36 0.031(2) 0.049(3) 0.022(2) 0.000(2) -0.0002(19) -0.007(2)
C38 0.039(2) 0.039(3) 0.021(2) 0.002(2) 0.001(2) 0.004(2)
C39 0.030(2) 0.052(3) 0.037(3) -0.006(3) 0.000(2) -0.001(2)
C40 0.051(3) 0.042(3) 0.043(3) -0.007(3) -0.002(3) -0.004(3)
C41 0.062(4) 0.040(3) 0.040(3) -0.004(3) 0.001(3) 0.005(3)
C42 0.045(3) 0.045(3) 0.045(3) 0.003(3) 0.005(3) 0.013(3)
C43 0.036(3) 0.045(3) 0.036(3) 0.007(3) -0.002(2) 0.003(2)
C45 0.049(3) 0.048(3) 0.035(3) -0.010(3) 0.007(3) 0.004(3)
C46 0.043(3) 0.045(3) 0.045(3) -0.004(3) 0.005(3) 0.006(3)
C47 0.061(4) 0.064(4) 0.061(4) -0.019(3) -0.016(3) 0.025(3)
C48 0.080(5) 0.093(6) 0.084(6) -0.027(5) -0.030(4) 0.044(5)
C49 0.063(4) 0.074(5) 0.093(6) 0.004(5) -0.011(4) 0.025(4)
C50 0.064(4) 0.055(4) 0.091(6) -0.009(4) 0.021(4) 0.024(3)
C51 0.064(4) 0.059(4) 0.058(4) -0.016(3) 0.011(3) 0.012(3)
N4 0.043(2) 0.038(2) 0.039(3) 0.003(2) -0.0074(19) 0.003(2)
O7 0.0261(15) 0.0412(19) 0.0333(19) 0.0032(16) -0.0069(14) 0.0059(15)
O8 0.062(2) 0.064(3) 0.051(3) -0.018(2) -0.021(2) 0.031(2)
S4 0.0514(8) 0.0598(9) 0.0565(10) 0.0118(8) 0.0145(7) -0.0019(7)
C52 0.024(2) 0.043(3) 0.034(3) -0.002(2) -0.008(2) 0.004(2)
C53 0.031(2) 0.041(3) 0.046(3) 0.002(3) -0.012(2) 0.005(2)
C54 0.031(2) 0.053(3) 0.042(3) 0.001(3) 0.001(2) 0.005(2)
C55 0.031(2) 0.036(3) 0.034(3) 0.005(2) -0.001(2) -0.003(2)
C56 0.031(2) 0.056(3) 0.044(3) -0.004(3) -0.007(2) 0.001(2)
C57 0.045(3) 0.064(4) 0.041(3) -0.001(3) -0.014(3) -0.009(3)
C58 0.046(3) 0.041(3) 0.036(3) -0.004(2) 0.005(2) -0.007(3)
C59 0.048(3) 0.058(4) 0.036(3) -0.005(3) 0.007(2) 0.004(3)
C60 0.033(3) 0.059(4) 0.034(3) -0.001(3) -0.004(2) 0.006(2)
C61 0.057(4) 0.131(7) 0.043(4) 0.020(5) 0.005(3) 0.001(4)
C62 0.040(2) 0.047(3) 0.037(2) -0.002(2) -0.0050(19) 0.004(2)
C63 0.052(2) 0.070(2) 0.044(2) -0.001(2) -0.0065(19) 0.021(2)
C64 0.070(3) 0.093(3) 0.062(3) -0.007(2) -0.009(2) 0.042(2)
C65 0.099(3) 0.120(3) 0.081(3) -0.011(3) -0.023(3) 0.058(3)
C66 0.111(3) 0.128(3) 0.082(3) -0.011(3) -0.028(3) 0.054(3)
C67 0.096(3) 0.117(3) 0.065(3) -0.008(3) -0.024(2) 0.039(3)
C68 0.070(3) 0.087(3) 0.048(2) -0.003(2) -0.012(2) 0.026(2)
Cl1 0.0316(5) 0.0493(7) 0.0281(6) -0.0036(5) 0.0003(5) -0.0020(5)
Cl2 0.0280(5) 0.0471(7) 0.0374(7) 0.0039(6) 0.0019(5) 0.0042(5)
Cl3 0.0265(5) 0.0519(7) 0.0358(6) -0.0038(6) 0.0021(5) -0.0036(5)
Cl4 0.0303(5) 0.0426(7) 0.0384(7) 0.0012(6) -0.0009(5) 0.0035(5)
F12 0.180(5) 0.150(5) 0.037(2) -0.009(3) -0.018(3) 0.002(4)
F10 0.114(4) 0.150(5) 0.063(3) 0.043(3) 0.005(3) -0.031(3)
F11 0.052(2) 0.238(7) 0.085(3) 0.030(4) 0.029(2) 0.025(3)

loop_
_atom_type_symbol
_atom_type_description
_atom_type_scat_dispersion_real
_atom_type_scat_dispersion_imag
_atom_type_scat_source
C C 0.0181 0.0091 'International Tables Vol C Tables 4.2.6.8 and 6.1.1.4'
H H 0.0000 0.0000 'International Tables Vol C Tables 4.2.6.8 and 6.1.1.4'
N N 0.0311 0.0180 'International Tables Vol C Tables 4.2.6.8 and 6.1.1.4'
O O 0.0492 0.0322 'International Tables Vol C Tables 4.2.6.8 and 6.1.1.4'
S S 0.3331 0.5567 'International Tables Vol C Tables 4.2.6.8 and 6.1.1.4'
Cl Cl 0.3639 0.7018 'International Tables Vol C Tables 4.2.6.8 and 6.1.1.4'
F F 0.0727 0.0534 'International Tables Vol C Tables 4.2.6.8 and 6.1.1.4'

loop_
_geom_angle_atom_site_label_1
_geom_angle_atom_site_label_2
_geom_angle_atom_site_label_3
_geom_angle
C11 O1 C1 122.6(5)
O1 C1 C4 109.8(4)
O1 C1 C3 111.4(6)
C4 C1 C3 100.0(6)
O1 C1 C2 111.3(5)
C4 C1 C2 116.5(4)
C3 C1 C2 107.3(5)
O1 C1 C3' 91.0(6)
C4 C1 C3' 122.9(7)
C3 C1 C3' 25.6(5)
C2 C1 C3' 102.5(5)
C1 C3 S1 114.2(6)
C10 S1 C3 98.8(5)
F2 C10 F1 106.2(7)
F2 C10 F3 105.8(7)
F1 C10 F3 106.0(7)
F2 C10 S1 114.3(6)
F1 C10 S1 114.9(6)
F3 C10 S1 108.9(7)
C1 C3' S1' 114.2(6)
C10' S1' C3' 102.4(6)
F2' C10' F1' 107.4(7)
F2' C10' F3' 105.5(7)
F1' C10' F3' 106.0(7)
F2' C10' S1' 115.7(7)
F1' C10' S1' 108.1(6)
F3' C10' S1' 113.6(6)
N1 C2 C1 116.5(4)
C9 C4 C5 117.9(6)
C9 C4 C1 123.1(5)
C5 C4 C1 118.6(6)
C6 C5 C4 120.1(7)
C7 C6 C5 120.3(8)
C8 C7 C6 119.1(9)
C9 C8 C7 121.1(8)
C8 C9 C4 121.3(7)
O2 C11 O1 122.8(6)
O2 C11 C12 136.6(7)
O1 C11 C12 100.4(6)
C13 C12 C17 120.0
C13 C12 C11 128.2(5)
C17 C12 C11 111.5(5)
C14 C13 C12 120.0
C15 C14 C13 120.0
C16 C15 C14 120.0
C15 C16 C17 120.0
C16 C17 C12 120.0
C13' C12' C17' 120.0
C12' C13' C14' 120.0
C15' C14' C13' 120.0
C14' C15' C16' 120.0
C15' C16' C17' 120.0
C16' C17' C12' 120.0
C28 O3 C18 122.4(4)
C18 C20 S2 110.4(3)
F6 C27 F4 104.8(7)
F6 C27 F5 107.4(8)
F4 C27 F5 106.2(7)
F6 C27 S2 112.1(7)
F4 C27 S2 116.3(7)
F5 C27 S2 109.6(11)
C27 S2 C20 97.8(4)
F4' C27' F5' 105.6(9)
F4' C27' F6' 107.5(10)
F5' C27' F6' 106.2(9)
F4' C27' S2' 113.8(9)
F5' C27' S2' 113.2(10)
F6' C27' S2' 110.0(19)
O3 C18 C21 111.5(4)
O3 C18 C20 101.4(4)
C21 C18 C20 111.7(4)
O3 C18 C19 111.2(4)
C21 C18 C19 114.5(4)
C20 C18 C19 105.8(4)
N2 C19 C18 115.0(4)
C22 C21 C26 118.8(5)
C22 C21 C18 118.7(5)
C26 C21 C18 122.3(5)
C21 C22 C23 120.4(7)
C24 C23 C22 119.7(7)
C25 C24 C23 120.0(6)
C24 C25 C26 120.8(6)
C25 C26 C21 120.3(6)
O4 C28 O3 123.2(5)
O4 C28 C29 129.1(5)
O3 C28 C29 107.4(5)
C30 C29 C34 120.0
C30 C29 C28 124.3(5)
C34 C29 C28 115.7(5)
C31 C30 C29 120.0
C32 C31 C30 120.0
C31 C32 C33 120.0
C34 C33 C32 120.0
C33 C34 C29 120.0
C30' C29' C34' 120.0
C29' C30' C31' 120.0
C32' C31' C30' 120.0
C33' C32' C31' 120.0
C32' C33' C34' 120.0
C33' C34' C29' 120.0
C45 O5 C35 122.6(4)
F9 C44 F7 108.8(9)
F9 C44 F8 106.0(8)
F7 C44 F8 106.1(8)
F9 C44 S3 111.7(11)
F7 C44 S3 109.0(8)
F8 C44 S3 115.0(8)
C44 S3 C37 96.8(5)
C35 C37 S3 112.4(7)
C35 C37' S3' 111.9(6)
C44' S3' C37' 99.6(7)
F8' C44' F9' 105.1(8)
F8' C44' F7' 105.8(8)
F9' C44' F7' 106.2(8)
F8' C44' S3' 113.7(7)
F9' C44' S3' 110.5(8)
F7' C44' S3' 114.8(10)
O5 C35 C36 113.1(4)
O5 C35 C37' 114.9(8)
C36 C35 C37' 104.8(5)
O5 C35 C37 103.9(8)
C36 C35 C37 110.9(5)
C37' C35 C37 11.0(13)
O5 C35 C38 104.0(4)
C36 C35 C38 109.3(4)
C37' C35 C38 110.8(8)
C37 C35 C38 115.4(9)
N3 C36 C35 113.2(4)
C39 C38 C43 119.3(5)
C39 C38 C35 121.3(4)
C43 C38 C35 119.1(4)
C38 C39 C40 120.1(5)
C41 C40 C39 120.7(5)
C42 C41 C40 119.9(5)
C41 C42 C43 119.9(5)
C38 C43 C42 120.2(5)
O6 C45 O5 122.5(5)
O6 C45 C46 125.0(5)
O5 C45 C46 112.5(5)
C51 C46 C47 118.7(6)
C51 C46 C45 119.4(6)
C47 C46 C45 121.9(5)
C48 C47 C46 118.9(6)
C49 C48 C47 121.7(8)
C50 C49 C48 118.8(7)
C49 C50 C51 121.2(6)
C50 C51 C46 120.7(7)
C62 O7 C52 121.4(4)
C61 S4 C54 98.8(4)
O7 C52 C55 105.6(4)
O7 C52 C54 110.2(4)
C55 C52 C54 110.7(4)
O7 C52 C53 109.7(4)
C55 C52 C53 111.9(4)
C54 C52 C53 108.8(4)
N4 C53 C52 112.3(4)
C52 C54 S4 109.2(4)
C60 C55 C56 118.5(5)
C60 C55 C52 123.2(4)
C56 C55 C52 118.3(4)
C57 C56 C55 120.7(5)
C58 C57 C56 120.6(5)
C57 C58 C59 119.8(5)
C60 C59 C58 120.0(5)
C55 C60 C59 120.5(5)
F11 C61 F12 108.6(8)
F11 C61 F10 107.6(7)
F12 C61 F10 105.8(6)
F11 C61 S4 112.9(5)
F12 C61 S4 113.9(6)
F10 C61 S4 107.6(6)
O8 C62 O7 124.1(5)
O8 C62 C63 123.9(5)
O7 C62 C63 112.0(5)
C64 C63 C68 119.6(6)
C64 C63 C62 123.7(6)
C68 C63 C62 116.7(6)
C63 C64 C65 120.5(7)
C64 C65 C66 119.0(8)
C67 C66 C65 120.1(8)
C66 C67 C68 121.0(8)
C67 C68 C63 119.3(7)

loop_
_geom_bond_atom_site_label_1
_geom_bond_atom_site_label_2
_geom_bond_distance
N1 C2 1.464(6)
O1 C11 1.328(8)
O1 C1 1.452(7)
O2 C11 1.213(9)
C1 C4 1.504(8)
C1 C3 1.545(8)
C1 C2 1.547(7)
C1 C3' 1.558(8)
C3 S1 1.802(8)
S1 C10 1.766(8)
C10 F2 1.313(8)
C10 F1 1.317(8)
C10 F3 1.325(8)
C3' S1' 1.812(8)
S1' C10' 1.773(8)
C10' F2' 1.309(8)
C10' F1' 1.322(8)
C10' F3' 1.327(8)
C4 C9 1.378(8)
C4 C5 1.398(9)
C5 C6 1.384(13)
C6 C7 1.380(14)
C7 C8 1.364(12)
C8 C9 1.361(10)
C11 C12 1.567(9)
C12 C13 1.3900
C12 C17 1.3900
C13 C14 1.3900
C14 C15 1.3900
C15 C16 1.3900
C16 C17 1.3900
C12' C13' 1.3900
C12' C17' 1.3900
C13' C14' 1.3900
C14' C15' 1.3900
C15' C16' 1.3900
C16' C17' 1.3900
N2 C19 1.475(6)
O3 C28 1.346(6)
O3 C18 1.456(6)
O4 C28 1.216(6)
C20 C18 1.543(5)
C20 S2 1.803(5)
C27 F6 1.312(8)
C27 F4 1.319(8)
C27 F5 1.321(8)
C27 S2 1.751(7)
C27' F4' 1.308(10)
C27' F5' 1.311(10)
C27' F6' 1.315(10)
C27' S2' 1.755(9)
C18 C21 1.504(7)
C18 C19 1.559(7)
C21 C22 1.377(9)
C21 C26 1.394(8)
C22 C23 1.401(10)
C23 C24 1.378(11)
C24 C25 1.364(11)
C25 C26 1.377(8)
C28 C29 1.434(8)
C29 C30 1.3900
C29 C34 1.3900
C30 C31 1.3900
C31 C32 1.3900
C32 C33 1.3900
C33 C34 1.3900
C29' C30' 1.3900
C29' C34' 1.3900
C30' C31' 1.3900
C31' C32' 1.3900
C32' C33' 1.3900
C33' C34' 1.3900
N3 C36 1.481(6)
O5 C45 1.358(6)
O5 C35 1.450(6)
O6 C45 1.209(7)
C44 F9 1.304(9)
C44 F7 1.307(9)
C44 F8 1.319(9)
C44 S3 1.772(9)
S3 C37 1.802(9)
C37 C35 1.540(9)
C37' C35 1.535(9)
C37' S3' 1.799(9)
S3' C44' 1.777(8)
F7' C44' 1.327(9)
F8' C44' 1.317(8)
F9' C44' 1.324(8)
C35 C36 1.523(7)
C35 C38 1.543(7)
C38 C39 1.377(7)
C38 C43 1.388(7)
C39 C40 1.382(8)
C40 C41 1.378(8)
C41 C42 1.367(8)
C42 C43 1.397(8)
C45 C46 1.457(8)
C46 C51 1.390(8)
C46 C47 1.391(9)
C47 C48 1.382(9)
C48 C49 1.379(11)
C49 C50 1.355(11)
C50 C51 1.369(10)
N4 C53 1.488(7)
O7 C62 1.356(6)
O7 C52 1.464(5)
O8 C62 1.198(6)
S4 C61 1.775(7)
S4 C54 1.806(6)
C52 C55 1.514(7)
C52 C54 1.532(7)
C52 C53 1.534(8)
C55 C60 1.384(7)
C55 C56 1.395(7)
C56 C57 1.375(8)
C57 C58 1.364(8)
C58 C59 1.387(8)
C59 C60 1.387(8)
C61 F11 1.308(8)
C61 F12 1.311(10)
C61 F10 1.342(10)
C62 C63 1.468(8)
C63 C64 1.368(9)
C63 C68 1.399(9)
C64 C65 1.386(10)
C65 C66 1.391(12)
C66 C67 1.355(12)
C67 C68 1.374(10)

loop_
_geom_hbond_atom_site_label_D
_geom_hbond_atom_site_label_H
_geom_hbond_atom_site_label_A
_geom_hbond_distance_DH
_geom_hbond_distance_HA
_geom_hbond_distance_DA
_geom_hbond_angle_DHA
_geom_hbond_site_symmetry_A
N1 H1C O2 0.91 1.99 2.744(7) 139.1 .
N1 H1A Cl3 0.91 2.22 3.113(5) 166.8 2_665
N2 H2D O4 0.91 1.95 2.716(6) 140.9 .
N2 H2E Cl2 0.91 2.23 3.089(5) 158.1 3_655
N2 H2C Cl3 0.91 2.53 3.097(4) 121.3 3_655
N3 H3E Cl4 0.91 2.35 3.172(4) 150.0 3_645
N3 H3C Cl1 0.91 2.25 3.060(4) 147.8 2
N3 H3D Cl3 0.91 2.56 3.128(4) 121.2 3_645
N4 H4C Cl1 0.91 2.38 3.218(4) 153.1 .
N4 H4A Cl4 0.91 2.26 3.107(5) 153.9 1_455
N4 H4B Cl2 0.91 2.43 3.101(4) 130.4 4_455

loop_
_geom_torsion_atom_site_label_1
_geom_torsion_atom_site_label_2
_geom_torsion_atom_site_label_3
_geom_torsion_atom_site_label_4
_geom_torsion
C11 O1 C1 C4 65.5(6)
C11 O1 C1 C3 175.3(6)
C11 O1 C1 C2 -65.0(6)
C11 O1 C1 C3' -168.8(7)
O1 C1 C3 S1 -61.8(9)
C4 C1 C3 S1 54.2(8)
C2 C1 C3 S1 176.1(6)
C3' C1 C3 S1 -101.3(15)
C1 C3 S1 C10 117.9(8)
C3 S1 C10 F2 60.0(8)
C3 S1 C10 F1 -63.2(8)
C3 S1 C10 F3 178.1(6)
O1 C1 C3' S1' -46.8(9)
C4 C1 C3' S1' 67.8(10)
C3 C1 C3' S1' 97.0(16)
C2 C1 C3' S1' -158.8(7)
C1 C3' S1' C10' -107.7(9)
C3' S1' C10' F2' -62.6(8)
C3' S1' C10' F1' 177.0(6)
C3' S1' C10' F3' 59.7(7)
O1 C1 C2 N1 92.4(6)
C4 C1 C2 N1 -34.6(7)
C3 C1 C2 N1 -145.6(7)
C3' C1 C2 N1 -171.6(7)
O1 C1 C4 C9 15.3(7)
C3 C1 C4 C9 -101.8(7)
C2 C1 C4 C9 143.0(6)
C3' C1 C4 C9 -89.5(8)
O1 C1 C4 C5 -171.1(6)
C3 C1 C4 C5 71.8(8)
C2 C1 C4 C5 -43.4(8)
C3' C1 C4 C5 84.1(9)
C9 C4 C5 C6 -3.8(14)
C1 C4 C5 C6 -177.7(10)
C4 C5 C6 C7 4(2)
C5 C6 C7 C8 -1(2)
C6 C7 C8 C9 -3(2)
C7 C8 C9 C4 2.9(15)
C5 C4 C9 C8 0.4(11)
C1 C4 C9 C8 174.0(7)
C1 O1 C11 O2 15.2(9)
C1 O1 C11 C12 -168.9(5)
O2 C11 C12 C13 -163.1(7)
O1 C11 C12 C13 21.9(7)
O2 C11 C12 C17 11.2(11)
O1 C11 C12 C17 -163.7(4)
C17 C12 C13 C14 0.0
C11 C12 C13 C14 173.9(7)
C12 C13 C14 C15 0.0
C13 C14 C15 C16 0.0
C14 C15 C16 C17 0.0
C15 C16 C17 C12 0.0
C13 C12 C17 C16 0.0
C11 C12 C17 C16 -174.9(6)
C17' C12' C13' C14' 0.0
C12' C13' C14' C15' 0.0
C13' C14' C15' C16' 0.0
C14' C15' C16' C17' 0.0
C15' C16' C17' C12' 0.0
C13' C12' C17' C16' 0.0
F6 C27 S2 C20 59.1(8)
F4 C27 S2 C20 -61.4(8)
F5 C27 S2 C20 178.2(7)
C18 C20 S2 C27 164.2(5)
C28 O3 C18 C21 65.4(5)
C28 O3 C18 C20 -175.6(4)
C28 O3 C18 C19 -63.6(5)
S2 C20 C18 O3 -69.2(5)
S2 C20 C18 C21 49.6(6)
S2 C20 C18 C19 174.7(5)
O3 C18 C19 N2 91.3(5)
C21 C18 C19 N2 -36.1(7)
C20 C18 C19 N2 -159.4(5)
O3 C18 C21 C22 -174.3(5)
C20 C18 C21 C22 73.1(7)
C19 C18 C21 C22 -47.0(7)
O3 C18 C21 C26 10.4(6)
C20 C18 C21 C26 -102.3(6)
C19 C18 C21 C26 137.6(5)
C26 C21 C22 C23 -3.4(9)
C18 C21 C22 C23 -178.9(6)
C21 C22 C23 C24 2.5(10)
C22 C23 C24 C25 -1.1(11)
C23 C24 C25 C26 0.5(11)
C24 C25 C26 C21 -1.4(9)
C22 C21 C26 C25 2.8(8)
C18 C21 C26 C25 178.2(5)
C18 O3 C28 O4 10.1(7)
C18 O3 C28 C29 -165.4(5)
O4 C28 C29 C30 -159.6(6)
O3 C28 C29 C30 15.5(8)
O4 C28 C29 C34 20.4(9)
O3 C28 C29 C34 -164.4(4)
C34 C29 C30 C31 0.0
C28 C29 C30 C31 -180.0(8)
C29 C30 C31 C32 0.0
C30 C31 C32 C33 0.0
C31 C32 C33 C34 0.0
C32 C33 C34 C29 0.0
C30 C29 C34 C33 0.0
C28 C29 C34 C33 180.0(7)
C34' C29' C30' C31' 0.0
C29' C30' C31' C32' 0.0
C30' C31' C32' C33' 0.0
C31' C32' C33' C34' 0.0
C32' C33' C34' C29' 0.0
C30' C29' C34' C33' 0.0
F9 C44 S3 C37 -67.5(12)
F7 C44 S3 C37 172.3(11)
F8 C44 S3 C37 53.3(12)
C44 S3 C37 C35 174.7(13)
C35 C37' S3' C44' 118.7(12)
C37' S3' C44' F8' -64.2(9)
C37' S3' C44' F9' 177.8(8)
C37' S3' C44' F7' 57.8(9)
C45 O5 C35 C36 59.2(6)
C45 O5 C35 C37' -61.1(8)
C45 O5 C35 C37 -61.2(9)
C45 O5 C35 C38 177.6(4)
S3' C37' C35 O5 -61.5(13)
S3' C37' C35 C36 173.7(9)
S3' C37' C35 C37 -61(5)
S3' C37' C35 C38 56.0(13)
S3 C37 C35 O5 -49.3(15)
S3 C37 C35 C36 -171.2(10)
S3 C37 C35 C37' 131(7)
S3 C37 C35 C38 63.8(15)
O5 C35 C36 N3 59.1(6)
C37' C35 C36 N3 -175.0(9)
C37 C35 C36 N3 175.4(11)
C38 C35 C36 N3 -56.2(5)
O5 C35 C38 C39 -21.7(6)
C36 C35 C38 C39 99.3(5)
C37' C35 C38 C39 -145.7(7)
C37 C35 C38 C39 -134.8(8)
O5 C35 C38 C43 164.3(4)
C36 C35 C38 C43 -74.7(5)
C37' C35 C38 C43 40.3(8)
C37 C35 C38 C43 51.2(8)
C43 C38 C39 C40 0.0(8)
C35 C38 C39 C40 -174.0(5)
C38 C39 C40 C41 0.6(9)
C39 C40 C41 C42 -0.7(9)
C40 C41 C42 C43 0.0(9)
C39 C38 C43 C42 -0.7(8)
C35 C38 C43 C42 173.5(5)
C41 C42 C43 C38 0.7(8)
C35 O5 C45 O6 -15.6(8)
C35 O5 C45 C46 164.8(4)
O6 C45 C46 C51 0.1(9)
O5 C45 C46 C51 179.8(5)
O6 C45 C46 C47 178.8(7)
O5 C45 C46 C47 -1.6(8)
C51 C46 C47 C48 1.8(11)
C45 C46 C47 C48 -176.9(7)
C46 C47 C48 C49 -0.5(13)
C47 C48 C49 C50 -1.4(14)
C48 C49 C50 C51 2.1(13)
C49 C50 C51 C46 -0.8(11)
C47 C46 C51 C50 -1.2(10)
C45 C46 C51 C50 177.5(6)
C62 O7 C52 C55 -174.3(4)
C62 O7 C52 C54 -54.7(6)
C62 O7 C52 C53 65.0(6)
O7 C52 C53 N4 65.6(5)
C55 C52 C53 N4 -51.2(5)
C54 C52 C53 N4 -173.8(4)
O7 C52 C54 S4 -56.2(5)
C55 C52 C54 S4 60.2(5)
C53 C52 C54 S4 -176.5(4)
C61 S4 C54 C52 148.7(4)
O7 C52 C55 C60 -3.6(7)
C54 C52 C55 C60 -122.9(5)
C53 C52 C55 C60 115.6(5)
O7 C52 C55 C56 178.6(4)
C54 C52 C55 C56 59.4(6)
C53 C52 C55 C56 -62.1(6)
C60 C55 C56 C57 2.6(8)
C52 C55 C56 C57 -179.6(5)
C55 C56 C57 C58 -0.1(9)
C56 C57 C58 C59 -1.9(9)
C57 C58 C59 C60 1.4(9)
C56 C55 C60 C59 -3.1(8)
C52 C55 C60 C59 179.2(5)
C58 C59 C60 C55 1.1(9)
C54 S4 C61 F11 60.5(8)
C54 S4 C61 F12 -64.0(7)
C54 S4 C61 F10 179.1(5)
C52 O7 C62 O8 -12.5(8)
C52 O7 C62 C63 168.6(5)
O8 C62 C63 C64 -176.2(7)
O7 C62 C63 C64 2.8(9)
O8 C62 C63 C68 3.8(10)
O7 C62 C63 C68 -177.3(6)
C68 C63 C64 C65 4.4(13)
C62 C63 C64 C65 -175.6(8)
C63 C64 C65 C66 -6.9(15)
C64 C65 C66 C67 7.7(17)
C65 C66 C67 C68 -6.0(17)
C66 C67 C68 C63 3.4(15)
C64 C63 C68 C67 -2.5(12)
C62 C63 C68 C67 177.5(7)
